data_1508692
loop_
_publ_author_name
'Mukaeda, Yuki'
'Kato, Takuya'
'Hosokawa, Seijiro'

_publ_section_title
;
 Syn-selective Kobayashi aldol reaction using the E,E-vinylketene silyl
 N,O-acetal.
;
_journal_issue 20
_journal_name_full 'Organic letters'
_journal_page_first 5298
_journal_page_last 5301
_journal_paper_doi 10.1021/ol3024677
_journal_volume 14
_journal_year 2012
_chemical_absolute_configuration ad
_chemical_formula_moiety 'C19 H24 Br N O4'
_chemical_formula_sum 'C19 H24 Br N O4'
_chemical_formula_weight 410.31
_space_group_IT_number 5
_symmetry_cell_setting monoclinic
_symmetry_Int_Tables_number 5
_symmetry_space_group_name_Hall 'C 2y'
_symmetry_space_group_name_H-M 'C 1 2 1'
_atom_sites_solution_hydrogens geom
_atom_sites_solution_primary direct
_atom_sites_solution_secondary difmap
_cell_angle_alpha 90.0000
_cell_angle_beta 98.781(5)
_cell_angle_gamma 90.0000
_cell_formula_units_Z 4
_cell_length_a 25.422(5)
_cell_length_b 6.1383(13)
_cell_length_c 12.182(3)
_cell_measurement_reflns_used 7402
_cell_measurement_temperature 93
_cell_measurement_theta_max 27.50
_cell_measurement_theta_min 3.25
_cell_volume 1878.7(7)
_computing_cell_refinement 'RAPID AUTO'
_computing_data_collection 'RAPID AUTO (Rigaku, ????)'
_computing_data_reduction 'RAPID AUTO'
_computing_molecular_graphics 'CrystalStructure 4.0'
_computing_publication_material 'CrystalStructure 4.0 (Rigaku, 2010)'
_computing_structure_refinement 'SHELXL97 (Sheldrick, 2008)'
_computing_structure_solution 'Il Milione (Burla, et al., 2007)'
_diffrn_ambient_temperature 93
_diffrn_detector_area_resol_mean 10.000
_diffrn_measured_fraction_theta_full 0.994
_diffrn_measured_fraction_theta_max 0.994
_diffrn_measurement_device_type 'Rigaku R-AXIS RAPID'
_diffrn_measurement_method \w
_diffrn_radiation_type 'Mo K\a'
_diffrn_radiation_wavelength 0.71075
_diffrn_reflns_av_R_equivalents 0.1022
_diffrn_reflns_limit_h_max 32
_diffrn_reflns_limit_h_min -31
_diffrn_reflns_limit_k_max 7
_diffrn_reflns_limit_k_min -7
_diffrn_reflns_limit_l_max 15
_diffrn_reflns_limit_l_min -15
_diffrn_reflns_number 9232
_diffrn_reflns_theta_full 27.48
_diffrn_reflns_theta_max 27.48
_diffrn_standards_number 0
_exptl_absorpt_coefficient_mu 2.217
_exptl_absorpt_correction_T_max 0.412
_exptl_absorpt_correction_T_min 0.118
_exptl_absorpt_correction_type multi-scan
_exptl_absorpt_process_details 'ABSCOR (Rigaku, 1995)'
_exptl_crystal_colour colorless
_exptl_crystal_density_diffrn 1.451
_exptl_crystal_density_method 'not measured'
_exptl_crystal_description block
_exptl_crystal_F_000 848.00
_exptl_crystal_size_max 0.600
_exptl_crystal_size_mid 0.500
_exptl_crystal_size_min 0.400
_refine_diff_density_max 1.550
_refine_diff_density_min -0.720
_refine_ls_abs_structure_details 'Flack, H. D. (1983), Acta Cryst. A39, 876-881.  1904 Friedel Pairs'
_refine_ls_abs_structure_Flack 0.017(15)
_refine_ls_extinction_method none
_refine_ls_goodness_of_fit_ref 1.062
_refine_ls_hydrogen_treatment constr
_refine_ls_number_parameters 227
_refine_ls_number_reflns 4242
_refine_ls_number_restraints 1
_refine_ls_R_factor_gt 0.0642
_refine_ls_shift/su_max 0.000
_refine_ls_structure_factor_coef Fsqd
_refine_ls_weighting_details 'w = 1/[\s^2^(Fo^2^)+(0.0691P)^2^+0.0000P] where P=(Fo^2^+2Fc^2^)/3'
_refine_ls_weighting_scheme calc
_refine_ls_wR_factor_ref 0.1677
_reflns_number_gt 3487
_reflns_number_total 4242
_reflns_threshold_expression F^2^>2.0\s(F^2^)
_cod_data_source_file ol3024677_si_002.cif
_cod_data_source_block 4-bromobenzaldehyde
_cod_depositor_comments
;
The following automatic conversions were performed:

'_chemical_absolute_configuration' value 'AD' changed to 'ad'
according to /home/saulius/struct/CIF-dictionaries/cif_core.dic
dictionary named 'cif_core.dic' version 2.4.2 from 2011-04-26.

Automatic conversion script
Id: cif_fix_values 1891 2012-01-12 08:04:46Z andrius 
;
_cod_original_cell_volume 1878.6(7)
_cod_database_code 1508692

loop_
_symmetry_equiv_pos_site_id
_symmetry_equiv_pos_as_xyz
1 +X,+Y,+Z
2 -X,+Y,-Z
3 1/2+X,1/2+Y,+Z
4 1/2-X,1/2+Y,-Z

loop_
_atom_site_label
_atom_site_type_symbol
_atom_site_fract_x
_atom_site_fract_y
_atom_site_fract_z
_atom_site_U_iso_or_equiv
_atom_site_adp_type
_atom_site_occupancy
_atom_site_symmetry_multiplicity
_atom_site_calc_flag
_atom_site_refinement_flags
Br1 Br 0.153041(16) 0.55672(10) 1.14627(3) 0.03330(18) Uani 1.0 4 d .
O2 O -0.20676(12) 0.5538(8) 0.6001(2) 0.0260(7) Uani 1.0 4 d .
O3 O -0.27167(11) 0.5433(8) 0.4545(3) 0.0259(7) Uani 1.0 4 d .
O4 O -0.12901(12) 0.8724(6) 0.3808(3) 0.0276(8) Uani 1.0 4 d .
O5 O 0.02683(13) 0.9980(6) 0.6565(3) 0.0284(8) Uani 1.0 4 d .
N6 N -0.19034(15) 0.6339(6) 0.4215(3) 0.0179(8) Uani 1.0 4 d .
C7 C -0.27665(16) 0.5687(11) 0.3347(3) 0.0240(9) Uani 1.0 4 d .
C8 C -0.22113(17) 0.5719(10) 0.5022(4) 0.0257(9) Uani 1.0 4 d .
C9 C -0.1055(2) 0.6715(9) 0.5488(4) 0.0231(11) Uani 1.0 4 d .
C10 C 0.11238(19) 0.6297(9) 1.0074(4) 0.0260(11) Uani 1.0 4 d .
C11 C -0.14108(18) 0.7377(8) 0.4458(4) 0.0217(10) Uani 1.0 4 d .
C12 C -0.0971(3) 0.4348(9) 0.5725(5) 0.0277(12) Uani 1.0 4 d .
C13 C -0.08137(18) 0.8332(9) 0.6107(4) 0.0270(11) Uani 1.0 4 d .
C14 C -0.2391(2) 0.5893(13) 0.1103(4) 0.0383(15) Uani 1.0 4 d .
C15 C 0.04959(18) 0.7376(9) 0.8060(4) 0.0279(11) Uani 1.0 4 d .
C16 C 0.08407(18) 0.8871(8) 0.8655(4) 0.0205(9) Uani 1.0 4 d .
C17 C 0.04856(19) 0.5271(11) 0.8499(4) 0.0329(12) Uani 1.0 4 d .
C18 C -0.04432(18) 0.8074(9) 0.7176(4) 0.0271(11) Uani 1.0 4 d .
C19 C -0.22391(17) 0.6620(9) 0.3125(4) 0.0206(9) Uani 1.0 4 d .
C20 C 0.01443(19) 0.7957(10) 0.7000(4) 0.0317(12) Uani 1.0 4 d .
C21 C -0.1886(3) 0.3124(12) 0.2378(5) 0.0461(16) Uani 1.0 4 d .
C22 C 0.11508(19) 0.8322(10) 0.9653(4) 0.0285(11) Uani 1.0 4 d .
C23 C -0.05286(19) 0.9880(9) 0.7992(4) 0.0290(12) Uani 1.0 4 d .
C24 C 0.0791(2) 0.4732(9) 0.9503(5) 0.0337(12) Uani 1.0 4 d .
C25 C -0.20081(16) 0.5533(11) 0.2171(4) 0.0239(9) Uani 1.0 4 d .
H5 H 0.0509 0.9813 0.6169 0.0341 Uiso 1.0 4 calc R
H7A H -0.3062 0.6690 0.3073 0.0287 Uiso 1.0 4 calc R
H7B H -0.2836 0.4262 0.2972 0.0287 Uiso 1.0 4 calc R
H12A H -0.1069 0.4009 0.6454 0.0332 Uiso 1.0 4 calc R
H12B H -0.0595 0.3984 0.5726 0.0332 Uiso 1.0 4 calc R
H12C H -0.1193 0.3495 0.5152 0.0332 Uiso 1.0 4 calc R
H13 H -0.0884 0.9775 0.5843 0.0324 Uiso 1.0 4 calc R
H14A H -0.2216 0.5499 0.0467 0.0459 Uiso 1.0 4 calc R
H14B H -0.2496 0.7430 0.1046 0.0459 Uiso 1.0 4 calc R
H14C H -0.2707 0.4983 0.1105 0.0459 Uiso 1.0 4 calc R
H16 H 0.0864 1.0303 0.8369 0.0246 Uiso 1.0 4 calc R
H17 H 0.0266 0.4194 0.8101 0.0395 Uiso 1.0 4 calc R
H18 H -0.0531 0.6660 0.7513 0.0325 Uiso 1.0 4 calc R
H19 H -0.2285 0.8212 0.2964 0.0247 Uiso 1.0 4 calc R
H20 H 0.0180 0.6803 0.6437 0.0380 Uiso 1.0 4 calc R
H21A H -0.1599 0.2966 0.3008 0.0553 Uiso 1.0 4 calc R
H21B H -0.1775 0.2478 0.1714 0.0553 Uiso 1.0 4 calc R
H21C H -0.2206 0.2377 0.2543 0.0553 Uiso 1.0 4 calc R
H22 H 0.1383 0.9372 1.0042 0.0341 Uiso 1.0 4 calc R
H23A H -0.0217 0.9971 0.8575 0.0348 Uiso 1.0 4 calc R
H23B H -0.0846 0.9556 0.8329 0.0348 Uiso 1.0 4 calc R
H23C H -0.0577 1.1273 0.7597 0.0348 Uiso 1.0 4 calc R
H24 H 0.0773 0.3308 0.9801 0.0405 Uiso 1.0 4 calc R
H25 H -0.1667 0.6286 0.2097 0.0287 Uiso 1.0 4 calc R

loop_
_atom_site_aniso_label
_atom_site_aniso_U_11
_atom_site_aniso_U_22
_atom_site_aniso_U_33
_atom_site_aniso_U_12
_atom_site_aniso_U_13
_atom_site_aniso_U_23
Br1 0.0282(3) 0.0466(4) 0.0232(3) 0.0065(3) -0.00248(19) 0.0033(3)
O2 0.0328(15) 0.0262(16) 0.0186(13) -0.0069(19) 0.0027(13) -0.0016(18)
O3 0.0209(14) 0.0351(19) 0.0218(14) -0.0044(18) 0.0038(12) -0.0081(18)
O4 0.0198(16) 0.037(2) 0.0239(16) -0.0043(15) -0.0034(14) 0.0084(16)
O5 0.0205(15) 0.035(3) 0.0297(17) 0.0007(14) 0.0051(15) 0.0030(15)
N6 0.0212(18) 0.0177(17) 0.0138(16) -0.0011(14) -0.0002(15) 0.0038(14)
C7 0.0206(19) 0.033(3) 0.0183(18) -0.000(3) 0.0022(16) -0.003(3)
C8 0.023(2) 0.033(3) 0.0203(19) -0.008(3) 0.0021(17) 0.002(3)
C9 0.020(3) 0.028(3) 0.021(3) 0.0028(19) 0.001(2) 0.004(2)
C10 0.021(3) 0.037(3) 0.020(2) 0.0083(19) 0.002(2) 0.0067(19)
C11 0.018(3) 0.024(3) 0.023(3) 0.0008(18) 0.003(2) 0.0018(19)
C12 0.032(3) 0.018(3) 0.030(3) 0.003(2) -0.005(3) -0.001(2)
C13 0.018(3) 0.034(3) 0.027(3) -0.003(2) 0.000(2) 0.004(3)
C14 0.033(3) 0.062(5) 0.020(2) -0.003(3) 0.002(2) -0.000(3)
C15 0.019(3) 0.037(3) 0.026(3) -0.002(2) -0.000(2) -0.004(3)
C16 0.023(2) 0.015(2) 0.023(2) -0.0016(18) 0.0012(19) 0.0003(18)
C17 0.029(3) 0.035(4) 0.031(3) -0.003(3) -0.006(2) 0.007(3)
C18 0.022(3) 0.034(3) 0.023(3) -0.003(2) -0.003(2) 0.003(2)
C19 0.014(2) 0.031(3) 0.016(2) 0.0032(17) -0.0010(18) -0.0003(18)
C20 0.020(3) 0.050(4) 0.023(3) -0.003(3) -0.004(2) -0.002(3)
C21 0.043(4) 0.051(4) 0.043(4) 0.018(3) 0.004(3) -0.007(3)
C22 0.022(3) 0.041(3) 0.021(3) -0.002(3) 0.000(2) -0.006(2)
C23 0.027(3) 0.038(3) 0.021(3) 0.000(2) -0.000(2) -0.0019(19)
C24 0.038(3) 0.027(3) 0.034(3) -0.005(2) -0.001(3) 0.003(2)
C25 0.0229(19) 0.026(3) 0.0217(18) -0.000(3) 0.0012(17) -0.006(3)

loop_
_atom_type_symbol
_atom_type_description
_atom_type_scat_dispersion_real
_atom_type_scat_dispersion_imag
_atom_type_scat_source
C C 0.0033 0.0016
;
International Tables for Crystallography
(1992, Vol. C, Tables 4.2.6.8 and 6.1.1.4)
;
H H 0.0000 0.0000
;
International Tables for Crystallography
(1992, Vol. C, Table 6.1.1.4)
;
Br Br -0.2901 2.4595
;
International Tables for Crystallography
(1992, Vol. C, Tables 4.2.6.8 and 6.1.1.4)
;
O O 0.0106 0.0060
;
International Tables for Crystallography
(1992, Vol. C, Tables 4.2.6.8 and 6.1.1.4)
;
N N 0.0061 0.0033
;
International Tables for Crystallography
(1992, Vol. C, Tables 4.2.6.8 and 6.1.1.4)
;

loop_
_geom_angle_atom_site_label_1
_geom_angle_atom_site_label_2
_geom_angle_atom_site_label_3
_geom_angle
_geom_angle_publ_flag
C7 O3 C8 110.6(4) yes
C8 N6 C11 123.7(4) yes
C8 N6 C19 110.8(4) yes
C11 N6 C19 120.9(4) yes
O3 C7 C19 106.0(3) yes
O2 C8 O3 123.1(5) yes
O2 C8 N6 127.3(4) yes
O3 C8 N6 109.5(4) yes
C11 C9 C12 118.7(5) yes
C11 C9 C13 116.1(5) yes
C12 C9 C13 125.1(5) yes
Br1 C10 C22 120.2(4) yes
Br1 C10 C24 119.3(4) yes
C22 C10 C24 120.5(5) yes
O4 C11 N6 118.7(4) yes
O4 C11 C9 123.6(5) yes
N6 C11 C9 117.7(4) yes
C9 C13 C18 125.9(5) yes
C16 C15 C17 117.2(4) yes
C16 C15 C20 122.5(5) yes
C17 C15 C20 120.4(5) yes
C15 C16 C22 121.6(5) yes
C15 C17 C24 121.1(5) yes
C13 C18 C20 112.3(4) yes
C13 C18 C23 110.9(4) yes
C20 C18 C23 111.2(4) yes
N6 C19 C7 101.5(4) yes
N6 C19 C25 113.3(4) yes
C7 C19 C25 115.0(4) yes
O5 C20 C15 113.4(5) yes
O5 C20 C18 106.8(5) yes
C15 C20 C18 110.8(5) yes
C10 C22 C16 120.1(5) yes
C10 C24 C17 119.5(6) yes
C14 C25 C19 108.5(4) yes
C14 C25 C21 111.7(5) yes
C19 C25 C21 112.9(5) yes
C20 O5 H5 109.466 no
O3 C7 H7A 110.535 no
O3 C7 H7B 110.533 no
C19 C7 H7A 110.535 no
C19 C7 H7B 110.544 no
H7A C7 H7B 108.692 no
C9 C12 H12A 109.475 no
C9 C12 H12B 109.459 no
C9 C12 H12C 109.475 no
H12A C12 H12B 109.477 no
H12A C12 H12C 109.480 no
H12B C12 H12C 109.463 no
C9 C13 H13 117.064 no
C18 C13 H13 117.082 no
C25 C14 H14A 109.478 no
C25 C14 H14B 109.471 no
C25 C14 H14C 109.470 no
H14A C14 H14B 109.470 no
H14A C14 H14C 109.474 no
H14B C14 H14C 109.465 no
C15 C16 H16 119.192 no
C22 C16 H16 119.200 no
C15 C17 H17 119.431 no
C24 C17 H17 119.434 no
C13 C18 H18 107.424 no
C20 C18 H18 107.415 no
C23 C18 H18 107.422 no
N6 C19 H19 108.906 no
C7 C19 H19 108.908 no
C25 C19 H19 108.905 no
O5 C20 H20 108.562 no
C15 C20 H20 108.557 no
C18 C20 H20 108.564 no
C25 C21 H21A 109.476 no
C25 C21 H21B 109.474 no
C25 C21 H21C 109.466 no
H21A C21 H21B 109.475 no
H21A C21 H21C 109.475 no
H21B C21 H21C 109.461 no
C10 C22 H22 119.943 no
C16 C22 H22 119.931 no
C18 C23 H23A 109.470 no
C18 C23 H23B 109.475 no
C18 C23 H23C 109.472 no
H23A C23 H23B 109.470 no
H23A C23 H23C 109.464 no
H23B C23 H23C 109.477 no
C10 C24 H24 120.274 no
C17 C24 H24 120.275 no
C14 C25 H25 107.819 no
C19 C25 H25 107.825 no
C21 C25 H25 107.818 no

loop_
_geom_bond_atom_site_label_1
_geom_bond_atom_site_label_2
_geom_bond_distance
_geom_bond_publ_flag
Br1 C10 1.897(5) yes
O2 C8 1.198(5) yes
O3 C7 1.453(5) yes
O3 C8 1.338(5) yes
O4 C11 1.216(6) yes
O5 C20 1.405(7) yes
N6 C8 1.399(6) yes
N6 C11 1.396(6) yes
N6 C19 1.476(5) yes
C7 C19 1.520(7) yes
C9 C11 1.488(7) yes
C9 C12 1.490(8) yes
C9 C13 1.337(7) yes
C10 C22 1.350(8) yes
C10 C24 1.394(8) yes
C13 C18 1.495(7) yes
C14 C25 1.518(6) yes
C15 C16 1.394(7) yes
C15 C17 1.400(9) yes
C15 C20 1.497(7) yes
C16 C22 1.386(6) yes
C17 C24 1.384(7) yes
C18 C20 1.542(7) yes
C18 C23 1.527(8) yes
C19 C25 1.532(7) yes
C21 C25 1.524(10) yes
O5 H5 0.840 no
C7 H7A 0.990 no
C7 H7B 0.990 no
C12 H12A 0.980 no
C12 H12B 0.980 no
C12 H12C 0.980 no
C13 H13 0.950 no
C14 H14A 0.980 no
C14 H14B 0.980 no
C14 H14C 0.980 no
C16 H16 0.950 no
C17 H17 0.950 no
C18 H18 1.000 no
C19 H19 1.000 no
C20 H20 1.000 no
C21 H21A 0.980 no
C21 H21B 0.980 no
C21 H21C 0.980 no
C22 H22 0.950 no
C23 H23A 0.980 no
C23 H23B 0.980 no
C23 H23C 0.980 no
C24 H24 0.950 no
C25 H25 1.000 no

loop_
_geom_contact_atom_site_label_1
_geom_contact_atom_site_label_2
_geom_contact_distance
_geom_contact_publ_flag
_geom_contact_site_symmetry_2
O2 C7 3.444(5) no .
O2 C9 2.835(7) no .
O2 C11 2.925(6) no .
O2 C12 2.951(7) no .
O2 C19 3.528(5) no .
O3 C11 3.545(6) no .
O4 C8 3.483(6) no .
O4 C12 3.571(7) no .
O4 C13 2.886(6) no .
O4 C19 2.751(6) no .
O4 C25 3.167(6) no .
O5 C13 2.904(6) no .
O5 C16 2.816(6) no .
O5 C23 2.865(7) no .
N6 C12 3.028(7) no .
N6 C13 3.540(6) no .
N6 C21 2.990(8) no .
C7 C14 3.034(7) no .
C7 C21 3.113(9) no .
C8 C9 2.972(7) no .
C8 C12 3.250(8) no .
C8 C25 3.590(6) no .
C9 C20 3.398(7) no .
C10 C15 2.794(7) no .
C11 C25 3.171(6) no .
C12 C18 3.070(8) no .
C15 C23 3.015(7) no .
C16 C18 3.513(6) no .
C16 C23 3.506(7) no .
C16 C24 2.753(8) no .
C17 C18 3.158(7) no .
C17 C22 2.760(8) no .
Br1 O2 3.181(3) no 2_557
O2 Br1 3.181(3) no 2_557
O2 O3 3.233(7) no 4_446
O2 O3 3.108(7) no 4_456
O2 C7 3.126(8) no 4_446
O2 C7 3.301(8) no 4_456
O2 C19 3.255(7) no 4_446
O3 O2 3.108(7) no 4_446
O3 O2 3.233(7) no 4_456
O3 O3 3.390(6) no 4_446
O3 O3 3.390(6) no 4_456
O3 N6 3.158(6) no 4_446
O3 C8 2.952(8) no 4_446
O3 C8 3.297(8) no 4_456
O3 C11 3.277(6) no 4_446
O4 O5 2.812(5) no 2_556
O4 C15 3.368(7) no 2_556
O4 C16 3.371(6) no 2_556
O4 C20 3.248(6) no 2_556
O4 C21 3.438(8) no 1_565
O5 O4 2.812(5) no 2_556
N6 O3 3.158(6) no 4_456
C7 O2 3.301(8) no 4_446
C7 O2 3.126(8) no 4_456
C8 O3 3.297(8) no 4_446
C8 O3 2.952(8) no 4_456
C8 C8 3.399(9) no 4_446
C8 C8 3.399(9) no 4_456
C11 O3 3.277(6) no 4_456
C15 O4 3.368(7) no 2_556
C16 O4 3.371(6) no 2_556
C19 O2 3.255(7) no 4_456
C20 O4 3.248(6) no 2_556
C21 O4 3.438(8) no 1_545
Br1 H22 2.8971 no .
Br1 H24 2.9222 no .
O2 H12A 2.6844 no .
O2 H12C 2.8799 no .
O3 H19 2.9101 no .
O3 H21C 3.4812 no .
O4 H12C 3.5950 no .
O4 H13 2.6163 no .
O4 H19 2.5990 no .
O4 H25 2.6252 no .
O5 H13 2.9308 no .
O5 H16 2.4791 no .
O5 H18 3.2152 no .
O5 H23A 2.9057 no .
O5 H23C 2.7665 no .
N6 H7A 3.0679 no .
N6 H7B 2.9060 no .
N6 H12A 3.4952 no .
N6 H12C 2.6431 no .
N6 H21A 2.7193 no .
N6 H21C 3.1897 no .
N6 H25 2.7384 no .
C7 H14B 3.1732 no .
C7 H14C 2.7924 no .
C7 H21A 3.4845 no .
C7 H21C 2.7472 no .
C7 H25 3.4024 no .
C8 H7A 3.0173 no .
C8 H7B 2.8891 no .
C8 H12A 3.3219 no .
C8 H12C 2.9106 no .
C8 H19 2.9183 no .
C8 H21A 3.5301 no .
C9 H18 2.6181 no .
C9 H20 3.1745 no .
C10 H16 3.2208 no .
C10 H17 3.2559 no .
C11 H12A 3.2086 no .
C11 H12B 3.1692 no .
C11 H12C 2.5610 no .
C11 H13 2.4730 no .
C11 H19 2.6972 no .
C11 H21A 3.2280 no .
C11 H25 2.9280 no .
C12 H13 3.3402 no .
C12 H18 2.6952 no .
C12 H20 3.2863 no .
C12 H21A 3.5514 no .
C13 H5 3.4718 no .
C13 H12A 2.7790 no .
C13 H12B 2.7797 no .
C13 H12C 3.2797 no .
C13 H20 2.6666 no .
C13 H23A 3.3100 no .
C13 H23B 2.8230 no .
C13 H23C 2.5658 no .
C14 H7A 3.1891 no .
C14 H7B 2.8741 no .
C14 H19 2.6562 no .
C14 H21A 3.3525 no .
C14 H21B 2.6536 no .
C14 H21C 2.7762 no .
C15 H5 2.7509 no .
C15 H18 2.6315 no .
C15 H22 3.2786 no .
C15 H23A 2.5624 no .
C15 H24 3.2816 no .
C16 H5 3.0716 no .
C16 H17 3.2462 no .
C16 H20 3.2169 no .
C16 H23A 2.7607 no .
C17 H16 3.2458 no .
C17 H18 2.8115 no .
C17 H20 2.6836 no .
C17 H23A 3.4024 no .
C18 H5 3.0667 no .
C18 H12A 3.0164 no .
C18 H12B 3.0602 no .
C18 H17 3.0933 no .
C19 H14A 3.3191 no .
C19 H14B 2.5657 no .
C19 H14C 2.7541 no .
C19 H21A 2.7871 no .
C19 H21B 3.3806 no .
C19 H21C 2.7035 no .
C20 H12B 3.3172 no .
C20 H13 2.9911 no .
C20 H16 2.6956 no .
C20 H17 2.6655 no .
C20 H23A 2.5670 no .
C20 H23B 3.3415 no .
C20 H23C 2.9052 no .
C21 H7B 2.7171 no .
C21 H12C 3.5724 no .
C21 H14A 2.7659 no .
C21 H14B 3.3548 no .
C21 H14C 2.6601 no .
C21 H19 3.3934 no .
C22 H24 3.2372 no .
C23 H13 2.6372 no .
C23 H16 3.5085 no .
C23 H20 3.3824 no .
C24 H22 3.2414 no .
C25 H7A 3.1296 no .
C25 H7B 2.5727 no .
H5 H13 3.5028 no .
H5 H16 2.7109 no .
H5 H20 2.0741 no .
H5 H23C 3.5931 no .
H7A H14B 3.0768 no .
H7A H14C 2.8850 no .
H7A H19 2.2089 no .
H7A H21C 3.5497 no .
H7B H14B 3.2645 no .
H7B H14C 2.3885 no .
H7B H19 2.8014 no .
H7B H21A 3.2378 no .
H7B H21B 3.4772 no .
H7B H21C 2.1068 no .
H7B H25 3.5342 no .
H12A H18 2.3752 no .
H12B H17 3.3535 no .
H12B H18 2.7131 no .
H12B H20 2.6655 no .
H12C H21A 2.6775 no .
H13 H18 2.8364 no .
H13 H20 3.2516 no .
H13 H23A 3.4986 no .
H13 H23B 3.0185 no .
H13 H23C 2.3477 no .
H14A H19 3.4958 no .
H14A H21B 2.5459 no .
H14A H21C 3.1703 no .
H14A H25 2.2973 no .
H14B H19 2.3662 no .
H14B H21B 3.5782 no .
H14B H25 2.3984 no .
H14C H19 3.0773 no .
H14C H21A 3.5846 no .
H14C H21B 2.8273 no .
H14C H21C 2.5638 no .
H14C H25 2.8499 no .
H16 H20 3.4537 no .
H16 H22 2.3233 no .
H16 H23A 2.8052 no .
H17 H18 2.5427 no .
H17 H20 2.5664 no .
H17 H24 2.3302 no .
H18 H20 2.3910 no .
H18 H23A 2.4743 no .
H18 H23B 2.2429 no .
H18 H23C 2.8365 no .
H19 H25 2.3432 no .
H20 H23A 3.5190 no .
H21A H25 2.3147 no .
H21B H25 2.3914 no .
H21C H25 2.8563 no .
Br1 H7A 3.1565 no 3_546
Br1 H7B 3.1961 no 3_556
Br1 H12A 3.1056 no 2_557
Br1 H14A 3.1327 no 2_556
Br1 H14B 3.2370 no 3_546
Br1 H14C 3.3987 no 3_556
Br1 H18 3.0698 no 2_557
Br1 H19 3.5814 no 3_546
Br1 H21C 3.4645 no 3_556
Br1 H23B 3.0366 no 2_557
O2 H7A 2.6159 no 4_446
O2 H7B 2.6351 no 4_456
O2 H19 2.6400 no 4_446
O2 H21C 2.9720 no 4_456
O3 H12C 3.4160 no 4_456
O3 H13 3.5384 no 4_446
O3 H19 3.3260 no 4_446
O4 H5 2.0921 no 2_556
O4 H12C 3.3454 no 1_565
O4 H16 3.1663 no 2_556
O4 H20 3.1155 no 2_556
O4 H21A 2.8481 no 1_565
O4 H21B 3.5180 no 1_565
O4 H21C 3.4236 no 1_565
O5 H12B 3.3495 no 1_565
O5 H13 3.5320 no 2_556
O5 H17 3.1930 no 1_565
C8 H7A 3.3899 no 4_446
C8 H7B 3.2595 no 4_456
C8 H19 3.3146 no 4_446
C9 H5 3.2365 no 2_556
C9 H20 3.4707 no 2_556
C10 H14A 2.9897 no 2_556
C10 H18 3.5085 no 2_557
C10 H23B 2.9504 no 2_557
C10 H25 3.1635 no 2_556
C11 H5 2.9350 no 2_556
C11 H20 3.4857 no 2_556
C12 H7A 3.4563 no 4_446
C12 H13 2.8174 no 1_545
C12 H23C 3.0109 no 1_545
C13 H5 3.1259 no 2_556
C13 H12A 3.5813 no 1_565
C13 H12B 3.5551 no 1_565
C13 H12C 3.4612 no 1_565
C14 H14A 3.4738 no 4_455
C14 H14B 3.3497 no 4_445
C14 H22 3.3220 no 3_444
C15 H25 3.0846 no 2_556
C16 H21B 3.3272 no 2_566
C16 H24 3.0769 no 1_565
C16 H25 2.8899 no 2_556
C17 H16 3.2087 no 1_545
C17 H25 3.2550 no 2_556
C21 H16 3.3619 no 2_546
C21 H19 3.2937 no 1_545
C22 H14A 3.2364 no 2_556
C22 H14C 3.3209 no 3_556
C22 H21B 3.5503 no 2_566
C22 H23A 3.5886 no 2_557
C22 H23B 2.7922 no 2_557
C22 H24 3.2211 no 1_565
C22 H25 2.9457 no 2_556
C23 H12A 3.3221 no 1_565
C23 H17 3.3198 no 1_565
C23 H22 3.4832 no 2_557
C23 H24 3.5428 no 2_567
C24 H16 3.0681 no 1_545
C24 H21B 3.3921 no 2_556
C24 H25 3.3154 no 2_556
H5 O4 2.0921 no 2_556
H5 C9 3.2365 no 2_556
H5 C11 2.9350 no 2_556
H5 C13 3.1259 no 2_556
H5 H5 3.5431 no 2_556
H5 H12B 3.4767 no 2_566
H5 H12C 3.4025 no 2_566
H5 H13 2.7635 no 2_556
H5 H21A 3.4042 no 2_566
H7A Br1 3.1565 no 3_454
H7A O2 2.6159 no 4_456
H7A C8 3.3899 no 4_456
H7A C12 3.4563 no 4_456
H7A H12A 2.7618 no 4_456
H7A H12C 3.2769 no 4_456
H7A H13 3.3724 no 4_446
H7A H23B 3.2998 no 4_446
H7A H23C 3.4400 no 4_446
H7B Br1 3.1961 no 3_444
H7B O2 2.6351 no 4_446
H7B C8 3.2595 no 4_446
H7B H23B 3.4854 no 4_446
H12A Br1 3.1056 no 2_557
H12A C13 3.5813 no 1_545
H12A C23 3.3221 no 1_545
H12A H7A 2.7618 no 4_446
H12A H13 2.7630 no 1_545
H12A H23B 3.5523 no 1_545
H12A H23C 2.4064 no 1_545
H12B O5 3.3495 no 1_545
H12B C13 3.5551 no 1_545
H12B H5 3.4767 no 2_546
H12B H13 2.6958 no 1_545
H12B H20 3.4497 no 2_556
H12B H23C 2.8170 no 1_545
H12C O3 3.4160 no 4_446
H12C O4 3.3454 no 1_545
H12C C13 3.4612 no 1_545
H12C H5 3.4025 no 2_546
H12C H7A 3.2769 no 4_446
H12C H13 2.5166 no 1_545
H12C H23C 3.4287 no 1_545
H13 O3 3.5384 no 4_456
H13 O5 3.5320 no 2_556
H13 C12 2.8174 no 1_565
H13 H5 2.7635 no 2_556
H13 H7A 3.3724 no 4_456
H13 H12A 2.7630 no 1_565
H13 H12B 2.6958 no 1_565
H13 H12C 2.5166 no 1_565
H14A Br1 3.1327 no 2_556
H14A C10 2.9897 no 2_556
H14A C14 3.4738 no 4_445
H14A C22 3.2364 no 2_556
H14A H14A 3.5072 no 4_445
H14A H14A 3.5072 no 4_455
H14A H14B 2.6590 no 4_445
H14A H14C 3.3415 no 4_455
H14A H22 3.3049 no 2_556
H14A H22 3.5885 no 3_444
H14B Br1 3.2370 no 3_454
H14B C14 3.3497 no 4_455
H14B H14A 2.6590 no 4_455
H14B H14C 3.1621 no 4_455
H14B H21B 3.5822 no 4_455
H14B H21C 3.5617 no 1_565
H14B H22 3.5114 no 2_556
H14B H22 3.4756 no 3_444
H14C Br1 3.3987 no 3_444
H14C C22 3.3209 no 3_444
H14C H14A 3.3415 no 4_445
H14C H14B 3.1621 no 4_445
H14C H22 2.5012 no 3_444
H16 O4 3.1663 no 2_556
H16 C17 3.2087 no 1_565
H16 C21 3.3619 no 2_566
H16 C24 3.0681 no 1_565
H16 H17 2.8234 no 1_565
H16 H21A 3.1531 no 2_566
H16 H21B 2.6893 no 2_566
H16 H24 2.5729 no 1_565
H16 H25 3.3045 no 2_556
H17 O5 3.1930 no 1_545
H17 C23 3.3198 no 1_545
H17 H16 2.8234 no 1_545
H17 H23A 2.9624 no 1_545
H17 H23C 2.7885 no 1_545
H18 Br1 3.0698 no 2_557
H18 C10 3.5085 no 2_557
H18 H23C 3.3107 no 1_545
H19 Br1 3.5814 no 3_454
H19 O2 2.6400 no 4_456
H19 O3 3.3260 no 4_456
H19 C8 3.3146 no 4_456
H19 C21 3.2937 no 1_565
H19 H21A 3.3952 no 1_565
H19 H21B 3.3852 no 1_565
H19 H21C 2.6213 no 1_565
H20 O4 3.1155 no 2_556
H20 C9 3.4707 no 2_556
H20 C11 3.4857 no 2_556
H20 H12B 3.4497 no 2_556
H20 H20 3.4814 no 2_556
H21A O4 2.8481 no 1_545
H21A H5 3.4042 no 2_546
H21A H16 3.1531 no 2_546
H21A H19 3.3952 no 1_545
H21B O4 3.5180 no 1_545
H21B C16 3.3272 no 2_546
H21B C22 3.5503 no 2_546
H21B C24 3.3921 no 2_556
H21B H14B 3.5822 no 4_445
H21B H16 2.6893 no 2_546
H21B H19 3.3852 no 1_545
H21B H22 3.1392 no 2_546
H21B H24 3.4038 no 2_556
H21C Br1 3.4645 no 3_444
H21C O2 2.9720 no 4_446
H21C O4 3.4236 no 1_545
H21C H14B 3.5617 no 1_545
H21C H19 2.6213 no 1_545
H22 C14 3.3220 no 3_556
H22 C23 3.4832 no 2_557
H22 H14A 3.3049 no 2_556
H22 H14A 3.5885 no 3_556
H22 H14B 3.5114 no 2_556
H22 H14B 3.4756 no 3_556
H22 H14C 2.5012 no 3_556
H22 H21B 3.1392 no 2_566
H22 H23B 2.5763 no 2_557
H22 H24 2.8613 no 1_565
H22 H25 3.3867 no 2_556
H23A C22 3.5886 no 2_557
H23A H17 2.9624 no 1_565
H23A H23A 3.4795 no 2_557
H23A H24 3.4087 no 1_565
H23A H24 3.3107 no 2_567
H23B Br1 3.0366 no 2_557
H23B C10 2.9504 no 2_557
H23B C22 2.7922 no 2_557
H23B H7A 3.2998 no 4_456
H23B H7B 3.4854 no 4_456
H23B H12A 3.5523 no 1_565
H23B H22 2.5763 no 2_557
H23B H24 3.2247 no 2_567
H23C C12 3.0109 no 1_565
H23C H7A 3.4400 no 4_456
H23C H12A 2.4064 no 1_565
H23C H12B 2.8170 no 1_565
H23C H12C 3.4287 no 1_565
H23C H17 2.7885 no 1_565
H23C H18 3.3107 no 1_565
H23C H24 3.5129 no 2_567
H24 C16 3.0769 no 1_545
H24 C22 3.2211 no 1_545
H24 C23 3.5428 no 2_547
H24 H16 2.5729 no 1_545
H24 H21B 3.4038 no 2_556
H24 H22 2.8613 no 1_545
H24 H23A 3.4087 no 1_545
H24 H23A 3.3107 no 2_547
H24 H23B 3.2247 no 2_547
H24 H23C 3.5129 no 2_547
H25 C10 3.1635 no 2_556
H25 C15 3.0846 no 2_556
H25 C16 2.8899 no 2_556
H25 C17 3.2550 no 2_556
H25 C22 2.9457 no 2_556
H25 C24 3.3154 no 2_556
H25 H16 3.3045 no 2_556
H25 H22 3.3867 no 2_556

loop_
_geom_hbond_atom_site_label_D
_geom_hbond_atom_site_label_H
_geom_hbond_atom_site_label_A
_geom_hbond_site_symmetry_A
_geom_hbond_distance_DA
_geom_hbond_distance_DH
_geom_hbond_distance_HA
_geom_hbond_angle_DHA
_geom_hbond_publ_flag
O5 H5 O4 2_556 2.812(5) 0.840 2.092 143.5 no

loop_
_geom_torsion_atom_site_label_1
_geom_torsion_atom_site_label_2
_geom_torsion_atom_site_label_3
_geom_torsion_atom_site_label_4
_geom_torsion
_geom_torsion_publ_flag
C7 O3 C8 O2 -178.1(5) no
C7 O3 C8 N6 4.6(7) no
C8 O3 C7 C19 -10.8(6) no
C8 N6 C11 O4 -145.2(5) no
C8 N6 C11 C9 36.6(7) no
C11 N6 C8 O2 -17.1(9) no
C11 N6 C8 O3 160.1(4) no
C8 N6 C19 C7 -9.9(5) no
C8 N6 C19 C25 -133.7(4) no
C19 N6 C8 O2 -173.3(5) no
C19 N6 C8 O3 3.9(6) no
C11 N6 C19 C7 -167.0(4) no
C11 N6 C19 C25 69.2(5) no
C19 N6 C11 O4 8.8(7) no
C19 N6 C11 C9 -169.4(4) no
O3 C7 C19 N6 12.0(5) no
O3 C7 C19 C25 134.7(4) no
C12 C9 C11 O4 -131.1(6) no
C12 C9 C11 N6 47.0(7) no
C11 C9 C13 C18 179.5(4) no
C13 C9 C11 O4 45.8(7) no
C13 C9 C11 N6 -136.1(5) no
C12 C9 C13 C18 -3.8(9) no
Br1 C10 C22 C16 -178.0(3) no
Br1 C10 C24 C17 178.8(4) no
C22 C10 C24 C17 -0.1(8) no
C24 C10 C22 C16 0.9(8) no
C9 C13 C18 C20 92.7(6) no
C9 C13 C18 C23 -142.3(5) no
C16 C15 C17 C24 2.4(8) no
C17 C15 C16 C22 -1.6(7) no
C16 C15 C20 O5 11.4(7) no
C16 C15 C20 C18 -108.7(6) no
C20 C15 C16 C22 177.9(4) no
C17 C15 C20 O5 -169.0(5) no
C17 C15 C20 C18 70.8(6) no
C20 C15 C17 C24 -177.1(5) no
C15 C16 C22 C10 -0.0(8) no
C15 C17 C24 C10 -1.6(8) no
C13 C18 C20 O5 64.3(5) no
C13 C18 C20 C15 -171.7(4) no
C23 C18 C20 O5 -60.6(5) no
C23 C18 C20 C15 63.4(6) no
N6 C19 C25 C14 178.9(4) no
N6 C19 C25 C21 54.5(5) no
C7 C19 C25 C14 62.8(6) no
C7 C19 C25 C21 -61.7(5) no

loop_
_cod_related_entry_id
_cod_related_entry_code
_cod_related_entry_database
1 30652043 ChemSpider
